data_4024426
loop_
_publ_author_name
'Minmin Yang'
'Thomas Albrecht-Schmitt'
'Vince Cammarata'
'Peter Livant'
'David S. Makhanu'
'Richard Sykora'
'Wei Zhu'

_publ_section_title
;
Trialkylamines More Planar at Nitrogen Than Triisopropylamine in the Solid
State
;
_journal_name_full 'Journal of Organic Chemistry'
_journal_page_first 2671
_journal_page_last 2678
_journal_paper_doi 10.1021/jo802086h
_journal_volume 74
_journal_year 2009
_chemical_formula_moiety 'C12 H25 N O2'
_chemical_formula_sum 'C12 H25 N O2'
_chemical_formula_weight 215.33
_chemical_name_systematic
; 
 2-(2,2,6,6-Tetramethyl-1-piperidinyl)propane-1,3-diol 
;
_space_group_IT_number 2
_symmetry_cell_setting triclinic
_symmetry_space_group_name_Hall '-P 1'
_symmetry_space_group_name_H-M 'P -1'
_atom_sites_solution_hydrogens geom
_atom_sites_solution_primary direct
_atom_sites_solution_secondary difmap
_audit_creation_method SHELXL-97
_cell_angle_alpha 65.765(4)
_cell_angle_beta 85.429(4)
_cell_angle_gamma 83.200(4)
_cell_formula_units_Z 4
_cell_length_a 7.2537(15)
_cell_length_b 12.906(3)
_cell_length_c 14.907(3)
_cell_measurement_reflns_used 4555
_cell_measurement_temperature 193(2)
_cell_measurement_theta_max 25.18
_cell_measurement_theta_min 1.50
_cell_volume 1262.9(5)
_computing_cell_refinement 'SMART, SAINT'
_computing_data_collection SMART
_computing_data_reduction SAINT
_computing_molecular_graphics 'SHELXTL (Bruker, 1998)'
_computing_structure_refinement 'SHELXL-97 (Sheldrick, 1997)'
_computing_structure_solution 'SHELXS-97 (Sheldrick, 1990)'
_diffrn_ambient_temperature 193(2)
_diffrn_measured_fraction_theta_full 1.000
_diffrn_measured_fraction_theta_max 1.000
_diffrn_measurement_device_type 'Bruker APEX'
_diffrn_measurement_method '0.3 wide w/ exposures'
_diffrn_radiation_monochromator graphite
_diffrn_radiation_source 'fine-focus sealed tube'
_diffrn_radiation_type MoK\a
_diffrn_radiation_wavelength 0.71073
_diffrn_reflns_av_R_equivalents 0.0350
_diffrn_reflns_av_sigmaI/netI 0.0360
_diffrn_reflns_limit_h_max 8
_diffrn_reflns_limit_h_min -8
_diffrn_reflns_limit_k_max 15
_diffrn_reflns_limit_k_min -15
_diffrn_reflns_limit_l_max 17
_diffrn_reflns_limit_l_min -17
_diffrn_reflns_number 10352
_diffrn_reflns_theta_full 25.18
_diffrn_reflns_theta_max 25.18
_diffrn_reflns_theta_min 1.50
_exptl_absorpt_coefficient_mu 0.075
_exptl_absorpt_correction_T_max 0.9918
_exptl_absorpt_correction_T_min 0.9660
_exptl_absorpt_correction_type analytical
_exptl_absorpt_process_details '(Bruker, 1998)'
_exptl_crystal_colour colorless
_exptl_crystal_density_diffrn 1.133
_exptl_crystal_density_method 'not measured'
_exptl_crystal_description prism
_exptl_crystal_F_000 480
_exptl_crystal_size_max 0.550
_exptl_crystal_size_mid 0.160
_exptl_crystal_size_min 0.128
_refine_diff_density_max 0.176
_refine_diff_density_min -0.196
_refine_diff_density_rms 0.039
_refine_ls_extinction_coef 0.025(4)
_refine_ls_extinction_expression Fc^*^=kFc[1+0.001xFc^2^\l^3^/sin(2\q)]^-1/4^
_refine_ls_extinction_method SHELXL
_refine_ls_goodness_of_fit_ref 1.057
_refine_ls_hydrogen_treatment constr
_refine_ls_matrix_type full
_refine_ls_number_parameters 272
_refine_ls_number_reflns 4555
_refine_ls_number_restraints 0
_refine_ls_restrained_S_all 1.057
_refine_ls_R_factor_all 0.0665
_refine_ls_R_factor_gt 0.0515
_refine_ls_shift/su_max 0.000
_refine_ls_shift/su_mean 0.000
_refine_ls_structure_factor_coef Fsqd
_refine_ls_weighting_details 'calc w=1/[\s^2^(Fo^2^)+(0.0835P)^2^+0.0686P] where P=(Fo^2^+2Fc^2^)/3'
_refine_ls_weighting_scheme calc
_refine_ls_wR_factor_gt 0.1388
_refine_ls_wR_factor_ref 0.1477
_reflns_number_gt 3378
_reflns_number_total 4555
_reflns_threshold_expression >2sigma(I)
_cod_data_source_file jo802086h_si_005.cif
_cod_data_source_block cmpd10
_cod_database_code 4024426

loop_
_symmetry_equiv_pos_as_xyz
'x, y, z'
'-x, -y, -z'

loop_
_atom_site_label
_atom_site_type_symbol
_atom_site_fract_x
_atom_site_fract_y
_atom_site_fract_z
_atom_site_U_iso_or_equiv
_atom_site_adp_type
_atom_site_occupancy
_atom_site_symmetry_multiplicity
_atom_site_calc_flag
_atom_site_refinement_flags
_atom_site_disorder_assembly
_atom_site_disorder_group
O1 O 1.33504(19) 0.12211(13) 0.61824(10) 0.0665(4) Uani 1 1 d . . .
H1A H 1.3431 0.1203 0.5617 0.080 Uiso 1 1 d . . .
O2 O 0.7770(2) 0.05100(14) 0.60574(13) 0.0773(5) Uani 1 1 d . . .
H2A H 0.7085 0.0881 0.6337 0.093 Uiso 1 1 d . . .
O3 O 0.26763(19) 0.44505(11) 0.21170(10) 0.0626(4) Uani 1 1 d . . .
H3A H 0.3560 0.4430 0.1713 0.075 Uiso 1 1 d . . .
O4 O 0.34416(18) 0.11658(10) 0.43668(9) 0.0555(4) Uani 1 1 d . . .
H4A H 0.3062 0.0662 0.4216 0.067 Uiso 1 1 d . . .
N1 N 0.84094(18) 0.19372(11) 0.69053(10) 0.0423(4) Uani 1 1 d . . .
N2 N 0.55980(16) 0.30163(11) 0.19160(9) 0.0360(3) Uani 1 1 d . . .
C1 C 0.7823(3) 0.31723(15) 0.63277(13) 0.0503(5) Uani 1 1 d . . .
C2 C 0.5832(3) 0.34241(18) 0.66437(17) 0.0657(6) Uani 1 1 d . . .
H2B H 0.5476 0.4227 0.6311 0.079 Uiso 1 1 calc R . .
H2C H 0.5028 0.3029 0.6438 0.079 Uiso 1 1 calc R . .
C3 C 0.5543(3) 0.30840(18) 0.77313(17) 0.0672(6) Uani 1 1 d . . .
H3B H 0.6264 0.3514 0.7943 0.081 Uiso 1 1 calc R . .
H3C H 0.4257 0.3235 0.7887 0.081 Uiso 1 1 calc R . .
C4 C 0.6135(3) 0.18375(17) 0.82419(16) 0.0634(5) Uani 1 1 d . . .
H4B H 0.5317 0.1420 0.8070 0.076 Uiso 1 1 calc R . .
H4C H 0.5996 0.1621 0.8940 0.076 Uiso 1 1 calc R . .
C5 C 0.8129(3) 0.14844(15) 0.80005(13) 0.0513(5) Uani 1 1 d . . .
C6 C 0.9505(3) 0.1841(2) 0.85191(16) 0.0771(7) Uani 1 1 d . . .
H6A H 1.0750 0.1629 0.8344 0.116 Uiso 1 1 calc R . .
H6B H 0.9302 0.1466 0.9219 0.116 Uiso 1 1 calc R . .
H6C H 0.9328 0.2653 0.8321 0.116 Uiso 1 1 calc R . .
C7 C 0.8283(3) 0.01758(18) 0.84367(17) 0.0749(7) Uani 1 1 d . . .
H7A H 0.7635 -0.0102 0.9065 0.112 Uiso 1 1 calc R . .
H7B H 0.9568 -0.0115 0.8516 0.112 Uiso 1 1 calc R . .
H7C H 0.7742 -0.0074 0.8001 0.112 Uiso 1 1 calc R . .
C8 C 0.7772(4) 0.34093(19) 0.52342(15) 0.0742(6) Uani 1 1 d . . .
H8A H 0.7021 0.2888 0.5157 0.111 Uiso 1 1 calc R . .
H8B H 0.9012 0.3309 0.4985 0.111 Uiso 1 1 calc R . .
H8C H 0.7252 0.4179 0.4875 0.111 Uiso 1 1 calc R . .
C9 C 0.9034(3) 0.40338(16) 0.64044(17) 0.0664(6) Uani 1 1 d . . .
H9A H 0.8627 0.4789 0.5946 0.100 Uiso 1 1 calc R . .
H9B H 1.0308 0.3847 0.6254 0.100 Uiso 1 1 calc R . .
H9C H 0.8922 0.4002 0.7061 0.100 Uiso 1 1 calc R . .
C10 C 1.0059(2) 0.13878(15) 0.65644(13) 0.0464(4) Uani 1 1 d . . .
H10A H 1.0413 0.0712 0.7134 0.056 Uiso 1 1 calc R . .
C11 C 0.9526(3) 0.09415(17) 0.58179(15) 0.0578(5) Uani 1 1 d . . .
H11A H 0.9506 0.1550 0.5173 0.069 Uiso 1 1 calc R . .
H11B H 1.0447 0.0349 0.5805 0.069 Uiso 1 1 calc R . .
C12 C 1.1820(2) 0.19915(17) 0.62195(15) 0.0561(5) Uani 1 1 d . . .
H12A H 1.1650 0.2595 0.5578 0.067 Uiso 1 1 calc R . .
H12B H 1.2066 0.2325 0.6662 0.067 Uiso 1 1 calc R . .
C13 C 0.5448(2) 0.25748(14) 0.11393(12) 0.0400(4) Uani 1 1 d . . .
C14 C 0.6506(3) 0.32930(17) 0.02065(13) 0.0532(5) Uani 1 1 d . . .
H14A H 0.6540 0.2942 -0.0252 0.064 Uiso 1 1 calc R . .
H14B H 0.5832 0.4032 -0.0086 0.064 Uiso 1 1 calc R . .
C15 C 0.8461(3) 0.34472(19) 0.03565(14) 0.0603(5) Uani 1 1 d . . .
H15A H 0.9017 0.3938 -0.0255 0.072 Uiso 1 1 calc R . .
H15B H 0.9195 0.2724 0.0596 0.072 Uiso 1 1 calc R . .
C16 C 0.8378(2) 0.39706(16) 0.10943(14) 0.0547(5) Uani 1 1 d . . .
H16A H 0.7692 0.4708 0.0826 0.066 Uiso 1 1 calc R . .
H16B H 0.9618 0.4080 0.1197 0.066 Uiso 1 1 calc R . .
C17 C 0.7482(2) 0.32572(14) 0.20850(12) 0.0420(4) Uani 1 1 d . . .
C18 C 0.7296(3) 0.39889(18) 0.26726(16) 0.0602(5) Uani 1 1 d . . .
H18A H 0.6460 0.4656 0.2354 0.090 Uiso 1 1 calc R . .
H18B H 0.8492 0.4215 0.2710 0.090 Uiso 1 1 calc R . .
H18C H 0.6820 0.3559 0.3325 0.090 Uiso 1 1 calc R . .
C19 C 0.8831(2) 0.22051(17) 0.26225(14) 0.0558(5) Uani 1 1 d . . .
H19A H 0.8980 0.1724 0.2268 0.084 Uiso 1 1 calc R . .
H19B H 0.8343 0.1788 0.3275 0.084 Uiso 1 1 calc R . .
H19C H 1.0014 0.2446 0.2661 0.084 Uiso 1 1 calc R . .
C20 C 0.6117(3) 0.13056(16) 0.14578(15) 0.0534(5) Uani 1 1 d . . .
H20A H 0.5439 0.0863 0.2045 0.080 Uiso 1 1 calc R . .
H20B H 0.7419 0.1188 0.1585 0.080 Uiso 1 1 calc R . .
H20C H 0.5913 0.1072 0.0943 0.080 Uiso 1 1 calc R . .
C21 C 0.3423(2) 0.27391(16) 0.08399(13) 0.0498(4) Uani 1 1 d . . .
H21A H 0.2738 0.2164 0.1335 0.075 Uiso 1 1 calc R . .
H21B H 0.3385 0.2675 0.0222 0.075 Uiso 1 1 calc R . .
H21C H 0.2879 0.3481 0.0775 0.075 Uiso 1 1 calc R . .
C22 C 0.4305(2) 0.25434(13) 0.27714(11) 0.0385(4) Uani 1 1 d . . .
H22A H 0.3415 0.2212 0.2552 0.046 Uiso 1 1 calc R . .
C23 C 0.4999(2) 0.15927(15) 0.37295(12) 0.0460(4) Uani 1 1 d . . .
H23A H 0.5699 0.0990 0.3595 0.055 Uiso 1 1 calc R . .
H23B H 0.5796 0.1883 0.4038 0.055 Uiso 1 1 calc R . .
C24 C 0.3166(2) 0.35050(16) 0.29885(13) 0.0494(4) Uani 1 1 d . . .
H24A H 0.2060 0.3222 0.3365 0.059 Uiso 1 1 calc R . .
H24B H 0.3881 0.3739 0.3376 0.059 Uiso 1 1 calc R . .

loop_
_atom_site_aniso_label
_atom_site_aniso_U_11
_atom_site_aniso_U_22
_atom_site_aniso_U_33
_atom_site_aniso_U_23
_atom_site_aniso_U_13
_atom_site_aniso_U_12
O1 0.0590(8) 0.0868(11) 0.0583(8) -0.0379(8) 0.0025(6) 0.0043(7)
O2 0.0655(9) 0.0888(11) 0.1136(13) -0.0770(11) 0.0117(8) -0.0182(8)
O3 0.0668(9) 0.0498(8) 0.0664(9) -0.0242(7) -0.0050(7) 0.0167(6)
O4 0.0710(8) 0.0543(8) 0.0445(7) -0.0233(6) 0.0165(6) -0.0190(6)
N1 0.0486(8) 0.0368(8) 0.0438(8) -0.0192(6) 0.0002(6) -0.0034(6)
N2 0.0337(7) 0.0371(7) 0.0369(7) -0.0152(6) -0.0018(5) -0.0010(5)
C1 0.0655(11) 0.0372(9) 0.0467(10) -0.0160(8) -0.0055(8) -0.0002(8)
C2 0.0663(13) 0.0493(12) 0.0798(15) -0.0266(11) -0.0135(11) 0.0095(10)
C3 0.0636(13) 0.0596(13) 0.0818(15) -0.0367(12) 0.0118(11) 0.0020(10)
C4 0.0685(13) 0.0567(12) 0.0654(13) -0.0284(10) 0.0158(10) -0.0059(10)
C5 0.0619(11) 0.0456(10) 0.0438(10) -0.0175(8) 0.0043(8) -0.0015(8)
C6 0.0838(16) 0.1002(18) 0.0528(12) -0.0361(13) -0.0085(11) -0.0059(14)
C7 0.0904(16) 0.0500(12) 0.0628(13) -0.0076(10) 0.0189(12) 0.0032(11)
C8 0.1057(18) 0.0571(13) 0.0511(12) -0.0150(10) -0.0181(12) 0.0100(12)
C9 0.0860(15) 0.0433(11) 0.0742(14) -0.0285(10) 0.0108(11) -0.0140(10)
C10 0.0553(10) 0.0403(9) 0.0463(10) -0.0217(8) 0.0021(8) -0.0020(8)
C11 0.0638(12) 0.0562(12) 0.0681(13) -0.0401(11) 0.0059(10) -0.0103(9)
C12 0.0539(11) 0.0633(12) 0.0624(12) -0.0375(10) 0.0051(9) -0.0085(9)
C13 0.0400(9) 0.0426(9) 0.0394(9) -0.0199(8) -0.0026(7) 0.0019(7)
C14 0.0534(10) 0.0612(12) 0.0420(10) -0.0194(9) 0.0028(8) -0.0031(9)
C15 0.0516(11) 0.0694(13) 0.0514(11) -0.0169(10) 0.0123(9) -0.0115(9)
C16 0.0444(10) 0.0511(11) 0.0603(12) -0.0129(9) 0.0003(8) -0.0106(8)
C17 0.0362(8) 0.0416(9) 0.0473(10) -0.0166(8) -0.0041(7) -0.0032(7)
C18 0.0554(11) 0.0632(13) 0.0727(13) -0.0357(11) -0.0076(10) -0.0117(9)
C19 0.0398(9) 0.0600(12) 0.0603(12) -0.0175(10) -0.0084(8) 0.0015(8)
C20 0.0568(11) 0.0482(11) 0.0613(11) -0.0301(9) -0.0054(9) 0.0039(8)
C21 0.0486(10) 0.0564(11) 0.0477(10) -0.0241(9) -0.0096(8) -0.0008(8)
C22 0.0368(8) 0.0407(9) 0.0408(9) -0.0197(8) 0.0012(7) -0.0031(7)
C23 0.0496(10) 0.0449(10) 0.0416(9) -0.0163(8) 0.0031(8) -0.0050(8)
C24 0.0456(9) 0.0528(11) 0.0536(11) -0.0281(9) 0.0021(8) 0.0026(8)

loop_
_atom_type_symbol
_atom_type_description
_atom_type_scat_dispersion_real
_atom_type_scat_dispersion_imag
_atom_type_scat_source
C C 0.0033 0.0016 'International Tables Vol C Tables 4.2.6.8 and 6.1.1.4'
H H 0.0000 0.0000 'International Tables Vol C Tables 4.2.6.8 and 6.1.1.4'
N N 0.0061 0.0033 'International Tables Vol C Tables 4.2.6.8 and 6.1.1.4'
O O 0.0106 0.0060 'International Tables Vol C Tables 4.2.6.8 and 6.1.1.4'

loop_
_geom_angle_atom_site_label_1
_geom_angle_atom_site_label_2
_geom_angle_atom_site_label_3
_geom_angle
_geom_angle_site_symmetry_1
_geom_angle_site_symmetry_3
_geom_angle_publ_flag
C12 O1 H1A 109.2 . . ?
C11 O2 H2A 109.2 . . ?
C24 O3 H3A 103.5 . . ?
C23 O4 H4A 107.2 . . ?
C10 N1 C1 119.43(13) . . ?
C10 N1 C5 114.35(14) . . ?
C1 N1 C5 117.30(13) . . ?
C22 N2 C17 118.70(12) . . ?
C22 N2 C13 113.59(12) . . ?
C17 N2 C13 117.79(12) . . ?
N1 C1 C2 108.29(15) . . ?
N1 C1 C8 109.56(14) . . ?
C2 C1 C8 105.94(17) . . ?
N1 C1 C9 116.51(15) . . ?
C2 C1 C9 108.90(16) . . ?
C8 C1 C9 107.13(17) . . ?
C3 C2 C1 113.96(17) . . ?
C3 C2 H2B 108.8 . . ?
C1 C2 H2B 108.8 . . ?
C3 C2 H2C 108.8 . . ?
C1 C2 H2C 108.8 . . ?
H2B C2 H2C 107.7 . . ?
C4 C3 C2 108.27(17) . . ?
C4 C3 H3B 110.0 . . ?
C2 C3 H3B 110.0 . . ?
C4 C3 H3C 110.0 . . ?
C2 C3 H3C 110.0 . . ?
H3B C3 H3C 108.4 . . ?
C3 C4 C5 114.71(16) . . ?
C3 C4 H4B 108.6 . . ?
C5 C4 H4B 108.6 . . ?
C3 C4 H4C 108.6 . . ?
C5 C4 H4C 108.6 . . ?
H4B C4 H4C 107.6 . . ?
N1 C5 C4 108.64(15) . . ?
N1 C5 C6 114.59(15) . . ?
C4 C5 C6 110.86(17) . . ?
N1 C5 C7 109.72(15) . . ?
C4 C5 C7 104.90(16) . . ?
C6 C5 C7 107.69(18) . . ?
C5 C6 H6A 109.5 . . ?
C5 C6 H6B 109.5 . . ?
H6A C6 H6B 109.5 . . ?
C5 C6 H6C 109.5 . . ?
H6A C6 H6C 109.5 . . ?
H6B C6 H6C 109.5 . . ?
C5 C7 H7A 109.5 . . ?
C5 C7 H7B 109.5 . . ?
H7A C7 H7B 109.5 . . ?
C5 C7 H7C 109.5 . . ?
H7A C7 H7C 109.5 . . ?
H7B C7 H7C 109.5 . . ?
C1 C8 H8A 109.5 . . ?
C1 C8 H8B 109.5 . . ?
H8A C8 H8B 109.5 . . ?
C1 C8 H8C 109.5 . . ?
H8A C8 H8C 109.5 . . ?
H8B C8 H8C 109.5 . . ?
C1 C9 H9A 109.5 . . ?
C1 C9 H9B 109.5 . . ?
H9A C9 H9B 109.5 . . ?
C1 C9 H9C 109.5 . . ?
H9A C9 H9C 109.5 . . ?
H9B C9 H9C 109.5 . . ?
N1 C10 C12 120.09(14) . . ?
N1 C10 C11 110.99(14) . . ?
C12 C10 C11 110.68(14) . . ?
N1 C10 H10A 104.5 . . ?
C12 C10 H10A 104.5 . . ?
C11 C10 H10A 104.5 . . ?
O2 C11 C10 111.63(15) . . ?
O2 C11 H11A 109.3 . . ?
C10 C11 H11A 109.3 . . ?
O2 C11 H11B 109.3 . . ?
C10 C11 H11B 109.3 . . ?
H11A C11 H11B 108.0 . . ?
O1 C12 C10 110.88(16) . . ?
O1 C12 H12A 109.5 . . ?
C10 C12 H12A 109.5 . . ?
O1 C12 H12B 109.5 . . ?
C10 C12 H12B 109.5 . . ?
H12A C12 H12B 108.1 . . ?
N2 C13 C14 109.40(13) . . ?
N2 C13 C20 114.02(13) . . ?
C14 C13 C20 110.27(14) . . ?
N2 C13 C21 110.21(12) . . ?
C14 C13 C21 105.08(14) . . ?
C20 C13 C21 107.47(14) . . ?
C15 C14 C13 114.93(15) . . ?
C15 C14 H14A 108.5 . . ?
C13 C14 H14A 108.5 . . ?
C15 C14 H14B 108.5 . . ?
C13 C14 H14B 108.5 . . ?
H14A C14 H14B 107.5 . . ?
C14 C15 C16 107.60(15) . . ?
C14 C15 H15A 110.2 . . ?
C16 C15 H15A 110.2 . . ?
C14 C15 H15B 110.2 . . ?
C16 C15 H15B 110.2 . . ?
H15A C15 H15B 108.5 . . ?
C15 C16 C17 113.82(15) . . ?
C15 C16 H16A 108.8 . . ?
C17 C16 H16A 108.8 . . ?
C15 C16 H16B 108.8 . . ?
C17 C16 H16B 108.8 . . ?
H16A C16 H16B 107.7 . . ?
N2 C17 C18 110.04(13) . . ?
N2 C17 C16 108.75(13) . . ?
C18 C17 C16 105.88(14) . . ?
N2 C17 C19 115.79(13) . . ?
C18 C17 C19 107.43(15) . . ?
C16 C17 C19 108.49(14) . . ?
C17 C18 H18A 109.5 . . ?
C17 C18 H18B 109.5 . . ?
H18A C18 H18B 109.5 . . ?
C17 C18 H18C 109.5 . . ?
H18A C18 H18C 109.5 . . ?
H18B C18 H18C 109.5 . . ?
C17 C19 H19A 109.5 . . ?
C17 C19 H19B 109.5 . . ?
H19A C19 H19B 109.5 . . ?
C17 C19 H19C 109.5 . . ?
H19A C19 H19C 109.5 . . ?
H19B C19 H19C 109.5 . . ?
C13 C20 H20A 109.5 . . ?
C13 C20 H20B 109.5 . . ?
H20A C20 H20B 109.5 . . ?
C13 C20 H20C 109.5 . . ?
H20A C20 H20C 109.5 . . ?
H20B C20 H20C 109.5 . . ?
C13 C21 H21A 109.5 . . ?
C13 C21 H21B 109.5 . . ?
H21A C21 H21B 109.5 . . ?
C13 C21 H21C 109.5 . . ?
H21A C21 H21C 109.5 . . ?
H21B C21 H21C 109.5 . . ?
N2 C22 C23 120.42(13) . . ?
N2 C22 C24 110.91(13) . . ?
C23 C22 C24 109.88(14) . . ?
N2 C22 H22A 104.7 . . ?
C23 C22 H22A 104.7 . . ?
C24 C22 H22A 104.7 . . ?
O4 C23 C22 108.88(14) . . ?
O4 C23 H23A 109.9 . . ?
C22 C23 H23A 109.9 . . ?
O4 C23 H23B 109.9 . . ?
C22 C23 H23B 109.9 . . ?
H23A C23 H23B 108.3 . . ?
O3 C24 C22 111.50(14) . . ?
O3 C24 H24A 109.3 . . ?
C22 C24 H24A 109.3 . . ?
O3 C24 H24B 109.3 . . ?
C22 C24 H24B 109.3 . . ?
H24A C24 H24B 108.0 . . ?

loop_
_geom_bond_atom_site_label_1
_geom_bond_atom_site_label_2
_geom_bond_distance
_geom_bond_site_symmetry_2
_geom_bond_publ_flag
O1 C12 1.414(2) . ?
O1 H1A 0.8497 . ?
O2 C11 1.411(2) . ?
O2 H2A 0.8504 . ?
O3 C24 1.404(2) . ?
O3 H3A 0.8492 . ?
O4 C23 1.424(2) . ?
O4 H4A 0.8492 . ?
N1 C10 1.480(2) . ?
N1 C1 1.495(2) . ?
N1 C5 1.497(2) . ?
N2 C22 1.4780(19) . ?
N2 C17 1.4991(19) . ?
N2 C13 1.5011(19) . ?
C1 C2 1.523(3) . ?
C1 C8 1.533(3) . ?
C1 C9 1.540(3) . ?
C2 C3 1.499(3) . ?
C2 H2B 0.9600 . ?
C2 H2C 0.9600 . ?
C3 C4 1.495(3) . ?
C3 H3B 0.9600 . ?
C3 H3C 0.9600 . ?
C4 C5 1.525(3) . ?
C4 H4B 0.9600 . ?
C4 H4C 0.9600 . ?
C5 C6 1.526(3) . ?
C5 C7 1.534(3) . ?
C6 H6A 0.9600 . ?
C6 H6B 0.9600 . ?
C6 H6C 0.9600 . ?
C7 H7A 0.9600 . ?
C7 H7B 0.9600 . ?
C7 H7C 0.9600 . ?
C8 H8A 0.9600 . ?
C8 H8B 0.9600 . ?
C8 H8C 0.9600 . ?
C9 H9A 0.9600 . ?
C9 H9B 0.9600 . ?
C9 H9C 0.9600 . ?
C10 C12 1.518(2) . ?
C10 C11 1.539(2) . ?
C10 H10A 0.9600 . ?
C11 H11A 0.9600 . ?
C11 H11B 0.9600 . ?
C12 H12A 0.9600 . ?
C12 H12B 0.9600 . ?
C13 C14 1.524(2) . ?
C13 C20 1.534(2) . ?
C13 C21 1.534(2) . ?
C14 C15 1.501(3) . ?
C14 H14A 0.9600 . ?
C14 H14B 0.9600 . ?
C15 C16 1.503(3) . ?
C15 H15A 0.9600 . ?
C15 H15B 0.9600 . ?
C16 C17 1.524(2) . ?
C16 H16A 0.9600 . ?
C16 H16B 0.9600 . ?
C17 C18 1.519(2) . ?
C17 C19 1.536(2) . ?
C18 H18A 0.9600 . ?
C18 H18B 0.9600 . ?
C18 H18C 0.9600 . ?
C19 H19A 0.9600 . ?
C19 H19B 0.9600 . ?
C19 H19C 0.9600 . ?
C20 H20A 0.9600 . ?
C20 H20B 0.9600 . ?
C20 H20C 0.9600 . ?
C21 H21A 0.9600 . ?
C21 H21B 0.9600 . ?
C21 H21C 0.9600 . ?
C22 C23 1.526(2) . ?
C22 C24 1.540(2) . ?
C22 H22A 0.9600 . ?
C23 H23A 0.9600 . ?
C23 H23B 0.9600 . ?
C24 H24A 0.9600 . ?
C24 H24B 0.9600 . ?
